data_7128573
loop_
_publ_author_name
'Pocock, Ian A.'
'Alotaibi, Alya M.'
'Jagdev, Kesar'
'Prior, Connor'
'Burgess, Gregory R.'
'Male, Louise'
'Grainger, Richard S.'

_publ_section_title
;
 Direct formation of 4,5-disubstituted carbazoles via regioselective
 dilithiation.
;
_journal_issue 59
_journal_name_full 'Chemical communications (Cambridge, England)'
_journal_page_first 7252
_journal_page_last 7255
_journal_paper_doi 10.1039/d1cc02892h
_journal_volume 57
_journal_year 2021
_chemical_formula_moiety 'C12 H7 Cl2 N'
_chemical_formula_sum 'C12 H7 Cl2 N'
_chemical_formula_weight 236.09
_space_group_crystal_system orthorhombic
_space_group_IT_number 19
_space_group_name_Hall 'P 2ac 2ab'
_space_group_name_H-M_alt 'P 21 21 21'
_atom_sites_solution_hydrogens mixed
_atom_sites_solution_primary dual
_audit_creation_date 2021-04-25
_audit_creation_method
;
Olex2 1.3
(compiled 2020.11.12 svn.r5f609507 for OlexSys, GUI svn.r6272)
;
_audit_update_record
;
2021-04-28 deposited with the CCDC.	2021-06-18 downloaded from the CCDC.
;
_cell_angle_alpha 90
_cell_angle_beta 90
_cell_angle_gamma 90
_cell_formula_units_Z 4
_cell_length_a 3.8267(2)
_cell_length_b 14.2898(6)
_cell_length_c 17.5522(7)
_cell_measurement_reflns_used 4133
_cell_measurement_temperature 100.00(10)
_cell_measurement_theta_max 72.8170
_cell_measurement_theta_min 3.8780
_cell_volume 959.80(7)
_computing_cell_refinement 'CrysAlisPro 1.171.40.84a (Rigaku OD, 2020)'
_computing_data_collection 'CrysAlisPro 1.171.40.84a (Rigaku OD, 2020)'
_computing_data_reduction 'CrysAlisPro 1.171.40.84a (Rigaku OD, 2020)'
_computing_molecular_graphics 'Olex2 1.3 (Dolomanov et al., 2009)'
_computing_publication_material 'Olex2 1.3 (Dolomanov et al., 2009)'
_computing_structure_refinement 'SHELXL 2018/3 (Sheldrick, 2015)'
_computing_structure_solution 'SHELXT 2018/2 (Sheldrick, 2018)'
_diffrn_ambient_environment N~2~
_diffrn_ambient_temperature 100.00(10)
_diffrn_detector 'CCD plate'
_diffrn_detector_area_resol_mean 5.1768
_diffrn_detector_type Atlas
_diffrn_measured_fraction_theta_full 1.000
_diffrn_measured_fraction_theta_max 0.992
_diffrn_measurement_details
;
List of Runs (angles in degrees, time in seconds):

  # Type    Start    End  Width  t~exp~   \w     \q     \k     \f   Frames
#--------------------------------------------------------------------------
  1  \w    -67.00  32.00   1.00    1.00    --  -42.02  38.00 -60.00   99
  2  \w    -70.00  31.00   1.00    1.00    --  -42.02  57.00  30.00  101
  3  \w     28.00 137.00   1.00    2.26    --  104.05 -77.00-120.00  109
  4  \w     28.00 132.00   1.00    2.26    --  104.05 -30.00 -90.00  104
  5  \w     28.00 132.00   1.00    2.26    --  104.05 -30.00-180.00  104
  6  \w     97.00 177.00   1.00    2.26    --  104.05 125.00 -60.00   80
  7  \w     30.00 110.00   1.00    2.26    --  104.05-120.00  87.00   80
  8  \w   -116.00 -17.00   1.00    1.00    --  -42.02 -38.00 -90.00   99
  9  \w   -114.00 -14.00   1.00    1.00    --  -42.02 -57.00  30.00  100
 10  \w    103.00 178.00   1.00    2.26    --  104.05  77.00-120.00   75
 11  \w     51.00 178.00   1.00    2.26    --  104.05  15.00-150.00  127
 12  \w     51.00 178.00   1.00    2.26    --  104.05  15.00 120.00  127
 13  \w     76.00 178.00   1.00    2.26    --  104.05  30.00   0.00  102
 14  \w   -114.00 -14.00   1.00    1.00    --  -42.02 -57.00-120.00  100
 15  \w   -114.00 -14.00   1.00    1.00    --  -42.02 -57.00 150.00  100
 16  \w     75.00 100.00   1.00    2.26    --  104.05  61.00 -90.00   25
;
_diffrn_measurement_device 'four-circle diffractometer'
_diffrn_measurement_device_type 'SuperNova, Dual, Cu at home/near, Atlas'
_diffrn_measurement_method '\w scans'
_diffrn_orient_matrix_type 'CrysAlisPro convention (1999,Acta A55,543-557)'
_diffrn_orient_matrix_UB_11 -0.0445517000
_diffrn_orient_matrix_UB_12 0.0675672000
_diffrn_orient_matrix_UB_13 0.0677139000
_diffrn_orient_matrix_UB_21 0.0270952000
_diffrn_orient_matrix_UB_22 -0.0829995000
_diffrn_orient_matrix_UB_23 0.0557220000
_diffrn_orient_matrix_UB_31 0.3990997000
_diffrn_orient_matrix_UB_32 0.0131338000
_diffrn_orient_matrix_UB_33 0.0037890000
_diffrn_radiation_monochromator mirror
_diffrn_radiation_probe x-ray
_diffrn_radiation_type 'Cu K\a'
_diffrn_radiation_wavelength 1.54184
_diffrn_reflns_av_R_equivalents 0.0352
_diffrn_reflns_av_unetI/netI 0.0257
_diffrn_reflns_Laue_measured_fraction_full 1.000
_diffrn_reflns_Laue_measured_fraction_max 0.992
_diffrn_reflns_limit_h_max 4
_diffrn_reflns_limit_h_min -3
_diffrn_reflns_limit_k_max 17
_diffrn_reflns_limit_k_min -17
_diffrn_reflns_limit_l_max 21
_diffrn_reflns_limit_l_min -21
_diffrn_reflns_number 9168
_diffrn_reflns_point_group_measured_fraction_full 1.000
_diffrn_reflns_point_group_measured_fraction_max 0.986
_diffrn_reflns_theta_full 67.684
_diffrn_reflns_theta_max 72.841
_diffrn_reflns_theta_min 3.989
_diffrn_source 'micro-focus sealed X-ray tube'
_diffrn_source_type 'SuperNova (Cu) X-ray Source'
_exptl_absorpt_coefficient_mu 5.725
_exptl_absorpt_correction_T_max 1.000
_exptl_absorpt_correction_T_min 0.814
_exptl_absorpt_correction_type gaussian
_exptl_absorpt_process_details
;
CrysAlisPro 1.171.40.84a (Rigaku Oxford Diffraction, 2020)
Numerical absorption correction based on gaussian integration over
a multifaceted crystal model
Empirical absorption correction using spherical harmonics,
implemented in SCALE3 ABSPACK scaling algorithm.
;
_exptl_crystal_colour 'light brown'
_exptl_crystal_colour_modifier light
_exptl_crystal_colour_primary brown
_exptl_crystal_density_diffrn 1.634
_exptl_crystal_description plate
_exptl_crystal_F_000 480
_exptl_crystal_size_max 0.205
_exptl_crystal_size_mid 0.087
_exptl_crystal_size_min 0.05
_refine_diff_density_max 0.210
_refine_diff_density_min -0.247
_refine_diff_density_rms 0.052
_refine_ls_abs_structure_details
;
 Flack x determined using 674 quotients [(I+)-(I-)]/[(I+)+(I-)]
 (Parsons, Flack and Wagner, Acta Cryst. B69 (2013) 249-259).
;
_refine_ls_abs_structure_Flack -0.045(10)
_refine_ls_extinction_method none
_refine_ls_goodness_of_fit_ref 1.073
_refine_ls_hydrogen_treatment mixed
_refine_ls_matrix_type full
_refine_ls_number_parameters 140
_refine_ls_number_reflns 1895
_refine_ls_number_restraints 0
_refine_ls_restrained_S_all 1.073
_refine_ls_R_factor_all 0.0298
_refine_ls_R_factor_gt 0.0270
_refine_ls_shift/su_max 0.000
_refine_ls_shift/su_mean 0.000
_refine_ls_structure_factor_coef Fsqd
_refine_ls_weighting_details 'w=1/[\s^2^(Fo^2^)+(0.0318P)^2^+0.4595P] where P=(Fo^2^+2Fc^2^)/3'
_refine_ls_weighting_scheme calc
_refine_ls_wR_factor_gt 0.0664
_refine_ls_wR_factor_ref 0.0683
_reflns_Friedel_coverage 0.628
_reflns_Friedel_fraction_full 1.000
_reflns_Friedel_fraction_max 0.977
_reflns_number_gt 1785
_reflns_number_total 1895
_reflns_threshold_expression 'I > 2\s(I)'
_cod_data_source_file d1cc02892h2.cif
_cod_data_source_block 6b
_cod_depositor_comments 'Adding full bibliography for 7128568--7128575.cif.'
_cod_database_code 7128573
_shelx_shelxl_version_number 2018/3
_chemical_oxdiff_formula 'C21 H27 Cl2 N1 Si1'
_shelx_space_group_comment
;
The symmetry employed for this shelxl refinement is uniquely defined
by the following loop, which should always be used as a source of
symmetry information in preference to the above space-group names.
They are only intended as comments.
;
_shelx_estimated_absorpt_t_max 0.763
_shelx_estimated_absorpt_t_min 0.387
_reflns_odcompleteness_completeness 99.82
_reflns_odcompleteness_iscentric 1
_reflns_odcompleteness_theta 66.97
_olex2_refinement_description
;
1. Fixed Uiso
 At 1.2 times of:
  All C(H) groups
2.a Aromatic/amide H refined with riding coordinates:
 C1(H1), C2(H2), C3(H3), C6(H6), C7(H7), C8(H8)
;
_olex2_submission_special_instructions 'No special instructions were received'
_oxdiff_exptl_absorpt_empirical_details
;
Empirical correction (ABSPACK) includes:
- Absorption correction using spherical harmonics
- Frame scaling
;
_oxdiff_exptl_absorpt_empirical_full_max 1.943
_oxdiff_exptl_absorpt_empirical_full_min 0.749

loop_
_space_group_symop_operation_xyz
'x, y, z'
'-x+1/2, -y, z+1/2'
'-x, y+1/2, -z+1/2'
'x+1/2, -y+1/2, -z'

loop_
_atom_site_label
_atom_site_type_symbol
_atom_site_fract_x
_atom_site_fract_y
_atom_site_fract_z
_atom_site_U_iso_or_equiv
_atom_site_adp_type
_atom_site_occupancy
_atom_site_site_symmetry_order
_atom_site_calc_flag
_atom_site_refinement_flags_posn
_atom_site_refinement_flags_adp
_atom_site_refinement_flags_occupancy
_atom_site_disorder_assembly
_atom_site_disorder_group
C1 C 0.2214(9) 0.45811(19) 0.39615(15) 0.0198(6) Uani 1 1 d . . . . .
H1 H 0.151196 0.516703 0.413407 0.024 Uiso 1 1 calc R U . . .
C2 C 0.3673(9) 0.3935(2) 0.44474(15) 0.0219(6) Uani 1 1 d . . . . .
H2 H 0.392526 0.408019 0.496103 0.026 Uiso 1 1 calc R U . . .
C3 C 0.4779(8) 0.30656(19) 0.41794(16) 0.0202(6) Uani 1 1 d . . . . .
H3 H 0.578417 0.264094 0.451591 0.024 Uiso 1 1 calc R U . . .
C4 C 0.4403(8) 0.28249(18) 0.34191(16) 0.0179(6) Uani 1 1 d . . . . .
C5 C 0.1949(8) 0.28681(18) 0.14464(15) 0.0165(6) Uani 1 1 d . . . . .
C6 C 0.0659(8) 0.31587(19) 0.07498(15) 0.0187(6) Uani 1 1 d . . . . .
H6 H 0.075419 0.275403 0.033535 0.022 Uiso 1 1 calc R U . . .
C7 C -0.0783(9) 0.4049(2) 0.06575(16) 0.0205(6) Uani 1 1 d . . . . .
H7 H -0.164219 0.422821 0.018387 0.025 Uiso 1 1 calc R U . . .
C8 C -0.0947(9) 0.46636(19) 0.12587(15) 0.0191(6) Uani 1 1 d . . . . .
H8 H -0.189632 0.525867 0.120216 0.023 Uiso 1 1 calc R U . . .
C9 C 0.1826(8) 0.43223(18) 0.31974(15) 0.0173(6) Uani 1 1 d . . . . .
C10 C 0.2853(8) 0.34378(17) 0.28991(15) 0.0157(6) Uani 1 1 d . . . . .
C11 C 0.1875(7) 0.34575(17) 0.20862(15) 0.0148(6) Uani 1 1 d . . . . .
C12 C 0.0370(8) 0.43581(19) 0.19586(15) 0.0165(6) Uani 1 1 d . . . . .
Cl1 Cl 0.60414(19) 0.17297(4) 0.31709(4) 0.02082(17) Uani 1 1 d . . . . .
Cl2 Cl 0.36177(19) 0.17322(4) 0.14536(4) 0.02005(17) Uani 1 1 d . . . . .
N1 N 0.0415(7) 0.48585(17) 0.26285(12) 0.0169(5) Uani 1 1 d . . . . .
H1A H -0.072(14) 0.543(3) 0.269(2) 0.058(14) Uiso 1 1 d . . . . .

loop_
_atom_site_aniso_label
_atom_site_aniso_U_11
_atom_site_aniso_U_22
_atom_site_aniso_U_33
_atom_site_aniso_U_23
_atom_site_aniso_U_13
_atom_site_aniso_U_12
C1 0.0202(17) 0.0191(13) 0.0200(13) -0.0033(10) 0.0012(12) -0.0049(12)
C2 0.0232(17) 0.0244(14) 0.0180(12) -0.0019(10) -0.0014(13) -0.0057(14)
C3 0.0200(16) 0.0186(13) 0.0219(13) 0.0036(11) -0.0029(12) -0.0027(11)
C4 0.0153(16) 0.0147(12) 0.0236(13) 0.0019(10) 0.0030(12) -0.0007(11)
C5 0.0135(15) 0.0137(12) 0.0224(12) -0.0004(10) 0.0035(12) -0.0007(11)
C6 0.0169(15) 0.0201(13) 0.0191(12) -0.0046(10) 0.0002(11) -0.0018(12)
C7 0.0158(15) 0.0253(14) 0.0205(12) 0.0034(11) -0.0026(13) -0.0021(13)
C8 0.0176(16) 0.0173(12) 0.0223(12) 0.0027(10) -0.0007(13) 0.0010(13)
C9 0.0159(15) 0.0163(12) 0.0197(12) 0.0009(10) 0.0027(12) -0.0026(12)
C10 0.0141(14) 0.0151(12) 0.0178(12) -0.0013(10) 0.0024(11) -0.0030(11)
C11 0.0121(14) 0.0147(12) 0.0176(12) 0.0024(9) 0.0015(11) -0.0023(10)
C12 0.0152(15) 0.0148(12) 0.0195(12) 0.0009(10) 0.0029(11) -0.0019(11)
Cl1 0.0200(4) 0.0152(3) 0.0272(3) 0.0020(2) -0.0006(3) 0.0031(3)
Cl2 0.0219(4) 0.0140(3) 0.0242(3) -0.0033(2) 0.0034(3) 0.0007(3)
N1 0.0202(14) 0.0121(10) 0.0184(11) -0.0007(8) 0.0023(10) -0.0006(10)

loop_
_atom_type_symbol
_atom_type_description
_atom_type_scat_dispersion_real
_atom_type_scat_dispersion_imag
_atom_type_scat_source
C C 0.0181 0.0091 'International Tables Vol C Tables 4.2.6.8 and 6.1.1.4'
H H 0.0000 0.0000 'International Tables Vol C Tables 4.2.6.8 and 6.1.1.4'
Cl Cl 0.3639 0.7018 'International Tables Vol C Tables 4.2.6.8 and 6.1.1.4'
N N 0.0311 0.0180 'International Tables Vol C Tables 4.2.6.8 and 6.1.1.4'

loop_
_exptl_crystal_face_index_h
_exptl_crystal_face_index_k
_exptl_crystal_face_index_l
_exptl_crystal_face_perp_dist
-1 9 2 0.0485
0 -9 4 0.0410
0 7 -7 0.0346
-1 2 -11 0.0368
2 4 -1 0.0923
0 -1 -11 0.0213
0 1 11 0.0216
1 1 10 0.0403
0 4 10 0.0279
0 -4 -10 0.0246
-1 6 8 0.0380
0 -6 -9 0.0295
2 5 3 0.0824
0 -9 1 0.0395
2 -7 4 0.0582
-2 5 -6 0.0577
0 -5 10 0.0279
0 2 -11 0.0229
0 -2 11 0.0219
0 1 11 0.0295
0 -8 -6 0.0345
0 8 6 0.0377
0 -2 11 0.0216
-1 1 0 0.0919
-2 -4 -1 0.1021
0 9 3 0.0331

loop_
_geom_angle_atom_site_label_1
_geom_angle_atom_site_label_2
_geom_angle_atom_site_label_3
_geom_angle
_geom_angle_site_symmetry_1
_geom_angle_site_symmetry_3
_geom_angle_publ_flag
C2 C1 H1 121.3 . . ?
C2 C1 C9 117.4(3) . . ?
C9 C1 H1 121.3 . . ?
C1 C2 H2 119.6 . . ?
C1 C2 C3 120.8(2) . . ?
C3 C2 H2 119.6 . . ?
C2 C3 H3 119.5 . . ?
C4 C3 C2 121.0(3) . . ?
C4 C3 H3 119.5 . . ?
C3 C4 C10 121.2(3) . . ?
C3 C4 Cl1 115.3(2) . . ?
C10 C4 Cl1 123.6(2) . . ?
C6 C5 C11 121.3(2) . . ?
C6 C5 Cl2 114.6(2) . . ?
C11 C5 Cl2 124.0(2) . . ?
C5 C6 H6 119.4 . . ?
C5 C6 C7 121.2(2) . . ?
C7 C6 H6 119.4 . . ?
C6 C7 H7 119.6 . . ?
C8 C7 C6 120.7(3) . . ?
C8 C7 H7 119.6 . . ?
C7 C8 H8 121.3 . . ?
C7 C8 C12 117.3(3) . . ?
C12 C8 H8 121.3 . . ?
C1 C9 C10 123.9(3) . . ?
N1 C9 C1 126.4(3) . . ?
N1 C9 C10 109.7(2) . . ?
C4 C10 C9 115.7(2) . . ?
C4 C10 C11 138.7(2) . . ?
C9 C10 C11 105.6(2) . . ?
C5 C11 C10 139.2(2) . . ?
C5 C11 C12 115.1(2) . . ?
C12 C11 C10 105.7(2) . . ?
C8 C12 C11 124.4(2) . . ?
N1 C12 C8 126.4(3) . . ?
N1 C12 C11 109.2(2) . . ?
C9 N1 C12 109.7(2) . . ?
C9 N1 H1A 126(3) . . ?
C12 N1 H1A 124(3) . . ?

loop_
_geom_bond_atom_site_label_1
_geom_bond_atom_site_label_2
_geom_bond_distance
_geom_bond_site_symmetry_2
_geom_bond_publ_flag
C1 H1 0.9300 . ?
C1 C2 1.375(4) . ?
C1 C9 1.399(4) . ?
C2 H2 0.9300 . ?
C2 C3 1.395(4) . ?
C3 H3 0.9300 . ?
C3 C4 1.386(4) . ?
C4 C10 1.397(4) . ?
C4 Cl1 1.741(3) . ?
C5 C6 1.382(4) . ?
C5 C11 1.404(4) . ?
C5 Cl2 1.744(3) . ?
C6 H6 0.9300 . ?
C6 C7 1.396(4) . ?
C7 H7 0.9300 . ?
C7 C8 1.374(4) . ?
C8 H8 0.9300 . ?
C8 C12 1.398(4) . ?
C9 C10 1.423(4) . ?
C9 N1 1.370(4) . ?
C10 C11 1.475(4) . ?
C11 C12 1.428(4) . ?
C12 N1 1.376(3) . ?
N1 H1A 0.94(5) . ?

loop_
_geom_hbond_atom_site_label_D
_geom_hbond_atom_site_label_H
_geom_hbond_atom_site_label_A
_geom_hbond_distance_DH
_geom_hbond_distance_HA
_geom_hbond_distance_DA
_geom_hbond_angle_DHA
_geom_hbond_site_symmetry_A
_geom_hbond_publ_flag
N1 H1A Cl2 0.94(5) 2.63(5) 3.485(2) 152(3) 3 yes

loop_
_geom_torsion_atom_site_label_1
_geom_torsion_atom_site_label_2
_geom_torsion_atom_site_label_3
_geom_torsion_atom_site_label_4
_geom_torsion
_geom_torsion_site_symmetry_1
_geom_torsion_site_symmetry_2
_geom_torsion_site_symmetry_3
_geom_torsion_site_symmetry_4
_geom_torsion_publ_flag
C1 C2 C3 C4 -0.7(5) . . . . ?
C1 C9 C10 C4 -1.6(5) . . . . ?
C1 C9 C10 C11 178.3(3) . . . . ?
C1 C9 N1 C12 -178.1(3) . . . . ?
C2 C1 C9 C10 -0.1(5) . . . . ?
C2 C1 C9 N1 179.4(3) . . . . ?
C2 C3 C4 C10 -1.1(5) . . . . ?
C2 C3 C4 Cl1 178.0(2) . . . . ?
C3 C4 C10 C9 2.1(4) . . . . ?
C3 C4 C10 C11 -177.7(3) . . . . ?
C4 C10 C11 C5 1.9(7) . . . . ?
C4 C10 C11 C12 -179.6(4) . . . . ?
C5 C6 C7 C8 0.2(5) . . . . ?
C5 C11 C12 C8 -0.4(4) . . . . ?
C5 C11 C12 N1 179.2(2) . . . . ?
C6 C5 C11 C10 178.8(3) . . . . ?
C6 C5 C11 C12 0.4(4) . . . . ?
C6 C7 C8 C12 -0.2(5) . . . . ?
C7 C8 C12 C11 0.3(5) . . . . ?
C7 C8 C12 N1 -179.2(3) . . . . ?
C8 C12 N1 C9 178.5(3) . . . . ?
C9 C1 C2 C3 1.3(5) . . . . ?
C9 C10 C11 C5 -177.9(4) . . . . ?
C9 C10 C11 C12 0.6(3) . . . . ?
C10 C9 N1 C12 1.5(3) . . . . ?
C10 C11 C12 C8 -179.3(3) . . . . ?
C10 C11 C12 N1 0.3(3) . . . . ?
C11 C5 C6 C7 -0.3(5) . . . . ?
C11 C12 N1 C9 -1.1(3) . . . . ?
Cl1 C4 C10 C9 -176.9(2) . . . . ?
Cl1 C4 C10 C11 3.3(5) . . . . ?
Cl2 C5 C6 C7 179.6(2) . . . . ?
Cl2 C5 C11 C10 -1.1(5) . . . . ?
Cl2 C5 C11 C12 -179.5(2) . . . . ?
N1 C9 C10 C4 178.8(3) . . . . ?
N1 C9 C10 C11 -1.3(3) . . . . ?

loop_
_exptl_oxdiff_crystal_face_indexfrac_h
_exptl_oxdiff_crystal_face_indexfrac_k
_exptl_oxdiff_crystal_face_indexfrac_l
_exptl_oxdiff_crystal_face_x
_exptl_oxdiff_crystal_face_y
_exptl_oxdiff_crystal_face_z
-0.8325 8.5127 2.4121 0.7756 -0.5947 -0.2113
0.1611 -8.5284 4.4144 -0.2845 0.9582 -0.0310
0.0528 7.0596 -7.3847 -0.0254 -0.9960 0.0858
-0.8652 1.5679 -10.5043 -0.5668 -0.7389 -0.3645
2.2293 4.0065 -1.0617 0.0995 -0.3313 0.9383
0.1096 -0.7499 -11.3440 -0.8237 -0.5669 -0.0091
0.2666 0.9148 11.2704 0.8131 0.5593 0.1611
1.0043 1.1796 10.3190 0.7337 0.5043 0.4554
-0.0482 3.6084 10.4933 0.9565 0.2839 0.0679
0.1933 -3.5491 -10.4880 -0.9586 -0.2846 -0.0092
-0.5729 5.8104 8.4811 0.9924 -0.0252 -0.1202
0.2561 -6.0017 -8.6049 -0.9996 0.0256 -0.0092
1.9595 4.9843 3.4044 0.4800 -0.1709 0.8604
0.4742 -9.0665 1.0075 -0.5655 0.8215 0.0740
1.5014 -6.6249 4.0156 -0.2426 0.8143 0.5274
-1.5125 5.1577 -6.4415 -0.0203 -0.8280 -0.5603
0.0431 -4.8042 9.7428 0.3332 0.9428 -0.0090
0.0571 2.1412 -11.0824 -0.6083 -0.7937 0.0089
0.4982 -1.8395 10.9296 0.5936 0.7752 0.2161
-0.1540 0.7301 11.3361 0.8238 0.5669 -0.0089
0.4528 -7.7815 -5.8385 -0.9413 0.3328 0.0564
-0.3363 7.8469 5.8721 0.9428 -0.3332 -0.0089
0.3622 -1.9189 11.0212 0.6005 0.7832 0.1611
-0.9981 0.9970 -0.0016 0.1117 -0.1099 -0.3852
-2.2408 -3.8766 -1.2554 -0.2471 0.1911 -0.9500
0.0726 9.0217 2.6193 0.7837 -0.6009 0.1574
